data_2206775
loop_
_publ_author_name
'Kubo, Kanji'
'Matsumoto, Taisuke'
'Mori, Akira'
'Takahashi, Hajime'
'Takechi, Haruko'

_publ_section_title
;
 Bis(4-dodecyloxyphenyl)diazene oxide
;
_journal_coeditor_code OB6570
_journal_issue 9
_journal_name_full 'Acta Crystallographica Section E'
_journal_page_first o3056
_journal_page_last o3058
_journal_paper_doi 10.1107/S1600536805026395
_journal_volume 61
_journal_year 2005
_chemical_formula_iupac 'C36 H58 N2 O3'
_chemical_formula_moiety 'C36 H58 N2 O3'
_chemical_formula_sum 'C36 H58 N2 O3'
_chemical_formula_weight 566.84
_chemical_name_systematic
;
Bis(4-dodecyloxyphenyl)diazene oxide
;
_space_group_IT_number 2
_symmetry_cell_setting triclinic
_symmetry_space_group_name_Hall '-P 1'
_symmetry_space_group_name_H-M 'P -1'
_cell_angle_alpha 85.15(2)
_cell_angle_beta 89.36(2)
_cell_angle_gamma 86.19(2)
_cell_formula_units_Z 2
_cell_length_a 7.514(7)
_cell_length_b 8.853(8)
_cell_length_c 25.21(2)
_cell_measurement_reflns_used 2246
_cell_measurement_temperature 123.1
_cell_measurement_theta_max 27.5
_cell_measurement_theta_min 3.2
_cell_volume 1667(3)
_computing_cell_refinement CrystalClear
_computing_data_collection 'CrystalClear (Rigaku, 1999)'
_computing_data_reduction
;
CrystalStructure (Rigaku/MSC & Rigaku, 2004)
;
_computing_molecular_graphics
;
ORTEPIII (Burnett & Johnson, 1996) and MERCURY (Bruno et al.,
2002)
;
_computing_publication_material CrystalStructure
_computing_structure_refinement 'CRYSTALS (Betteridge et al., 2003)'
_computing_structure_solution 'SIR97 (Altomare et al., 1999)'
_diffrn_detector_area_resol_mean 7.31
_diffrn_measured_fraction_theta_full 0.9751
_diffrn_measured_fraction_theta_max 0.9686
_diffrn_measurement_device_type 'Rigaku Saturn'
_diffrn_measurement_method \w
_diffrn_radiation_type 'Mo K\a'
_diffrn_radiation_wavelength 0.7107
_diffrn_reflns_av_R_equivalents 0.077
_diffrn_reflns_limit_h_max 9
_diffrn_reflns_limit_h_min -9
_diffrn_reflns_limit_k_max 11
_diffrn_reflns_limit_k_min -11
_diffrn_reflns_limit_l_max 32
_diffrn_reflns_limit_l_min -32
_diffrn_reflns_number 21767
_diffrn_reflns_theta_full 27.50
_diffrn_reflns_theta_max 27.58
_exptl_absorpt_coefficient_mu 0.070
_exptl_absorpt_correction_T_max 0.997
_exptl_absorpt_correction_T_min 0.778
_exptl_absorpt_correction_type multi-scan
_exptl_absorpt_process_details '(Jacobson, 1998)'
_exptl_crystal_colour yellow
_exptl_crystal_density_diffrn 1.129
_exptl_crystal_density_method 'not measured'
_exptl_crystal_description platelet
_exptl_crystal_F_000 624.00
_exptl_crystal_size_max 0.15
_exptl_crystal_size_mid 0.10
_exptl_crystal_size_min 0.04
_refine_diff_density_max 0.34
_refine_diff_density_min -0.27
_refine_ls_extinction_method none
_refine_ls_goodness_of_fit_ref 1.212
_refine_ls_hydrogen_treatment constr
_refine_ls_number_parameters 371
_refine_ls_number_reflns 7466
_refine_ls_R_factor_gt 0.1170
_refine_ls_shift/su_max 0.0010
_refine_ls_structure_factor_coef Fsqd
_refine_ls_weighting_details 'w = 1/[\s^2^(Fo^2^)+(0.0282P)^2^+2.2940P] where P = (Fo^2^+2Fc^2^)/3'
_refine_ls_weighting_scheme calc
_refine_ls_wR_factor_ref 0.2260
_reflns_number_gt 4191
_reflns_number_total 7497
_reflns_threshold_expression F^2^>2\s(F^2^)
_cod_data_source_file ob6570.cif
_cod_data_source_block I
_cod_original_cell_volume 1667.(3)
_cod_database_code 2206775

loop_
_symmetry_equiv_pos_site_id
_symmetry_equiv_pos_as_xyz
1 +X,+Y,+Z
2 -X,-Y,-Z

loop_
_atom_site_label
_atom_site_fract_x
_atom_site_fract_y
_atom_site_fract_z
_atom_site_U_iso_or_equiv
_atom_site_adp_type
_atom_site_calc_flag
_atom_site_refinement_flags
_atom_site_occupancy
_atom_site_type_symbol
O1 0.4569(3) 0.3543(3) 0.59577(9) 0.0322(6) Uani d . 1.00 O
O2 0.9474(3) 0.0820(2) 0.41994(8) 0.0234(5) Uani d . 1.00 O
O3 0.3448(3) 0.9648(2) 0.71163(8) 0.0253(5) Uani d . 1.00 O
N1 0.5773(3) 0.4199(3) 0.56857(10) 0.0230(6) Uani d . 1.00 N
N2 0.6289(3) 0.5535(3) 0.57234(10) 0.0227(5) Uani d . 1.00 N
C1 0.6727(4) 0.3326(3) 0.52910(11) 0.0205(6) Uani d . 1.00 C
C2 0.6362(4) 0.1819(4) 0.52722(12) 0.0247(7) Uani d . 1.00 C
C3 0.7259(4) 0.0940(3) 0.49113(12) 0.0239(7) Uani d . 1.00 C
C4 0.8520(4) 0.1583(3) 0.45684(11) 0.0212(6) Uani d . 1.00 C
C5 0.8871(4) 0.3103(3) 0.45916(12) 0.0233(6) Uani d . 1.00 C
C6 0.7982(4) 0.3979(3) 0.49502(12) 0.0225(6) Uani d . 1.00 C
C7 0.9061(4) -0.0721(3) 0.41339(12) 0.0220(6) Uani d . 1.00 C
C8 1.0249(4) -0.1281(3) 0.36931(12) 0.0234(6) Uani d . 1.00 C
C9 0.9932(4) -0.2912(3) 0.35927(12) 0.0233(6) Uani d . 1.00 C
C10 1.1169(4) -0.3552(3) 0.31724(11) 0.0222(6) Uani d . 1.00 C
C11 1.0645(4) -0.5093(3) 0.30296(12) 0.0229(6) Uani d . 1.00 C
C12 1.1808(4) -0.5837(3) 0.26060(12) 0.0222(6) Uani d . 1.00 C
C13 1.1088(4) -0.7325(3) 0.24720(12) 0.0224(6) Uani d . 1.00 C
C14 1.2138(4) -0.8141(3) 0.20460(12) 0.0238(6) Uani d . 1.00 C
C15 1.1304(4) -0.9612(3) 0.19417(12) 0.0251(7) Uani d . 1.00 C
C16 1.2235(4) -1.0506(3) 0.15164(12) 0.0260(7) Uani d . 1.00 C
C17 1.1349(5) -1.1966(4) 0.14388(13) 0.0314(7) Uani d . 1.00 C
C18 1.2251(6) -1.2903(4) 0.1019(2) 0.0443(9) Uani d . 1.00 C
C19 0.5449(4) 0.6478(3) 0.60922(11) 0.0199(6) Uani d . 1.00 C
C20 0.3922(4) 0.6250(3) 0.64082(12) 0.0225(6) Uani d . 1.00 C
C21 0.3305(4) 0.7337(3) 0.67359(12) 0.0231(6) Uani d . 1.00 C
C22 0.4185(4) 0.8666(3) 0.67703(11) 0.0216(6) Uani d . 1.00 C
C23 0.5681(4) 0.8919(3) 0.64572(12) 0.0257(7) Uani d . 1.00 C
C24 0.6292(4) 0.7836(3) 0.61208(12) 0.0230(6) Uani d . 1.00 C
C25 0.4299(4) 1.1032(3) 0.71761(12) 0.0224(6) Uani d . 1.00 C
C26 0.3258(4) 1.1834(3) 0.75999(12) 0.0246(7) Uani d . 1.00 C
C27 0.4001(4) 1.3343(3) 0.77066(12) 0.0246(7) Uani d . 1.00 C
C28 0.2973(4) 1.4125(3) 0.81424(12) 0.0257(7) Uani d . 1.00 C
C29 0.3678(4) 1.5647(3) 0.82565(13) 0.0269(7) Uani d . 1.00 C
C30 0.2672(4) 1.6409(3) 0.87028(12) 0.0271(7) Uani d . 1.00 C
C31 0.3395(4) 1.7924(3) 0.88079(13) 0.0281(7) Uani d . 1.00 C
C32 0.2422(4) 1.8728(4) 0.92491(12) 0.0273(7) Uani d . 1.00 C
C33 0.3211(5) 2.0220(4) 0.93469(13) 0.0317(7) Uani d . 1.00 C
C34 0.2255(5) 2.1093(4) 0.97741(13) 0.0334(8) Uani d . 1.00 C
C35 0.3074(6) 2.2576(4) 0.9855(2) 0.0455(10) Uani d . 1.00 C
C36 0.2095(7) 2.3494(5) 1.0265(2) 0.0578(12) Uani d . 1.00 C
H1 0.5516 0.1397 0.5502 0.030 Uiso c R 1.00 H
H2 0.7019 -0.0073 0.4898 0.029 Uiso c R 1.00 H
H3 0.9715 0.3530 0.4363 0.028 Uiso c R 1.00 H
H4 0.8218 0.4993 0.4964 0.027 Uiso c R 1.00 H
H5 0.7816 -0.0753 0.4040 0.026 Uiso c R 1.00 H
H6 0.9281 -0.1355 0.4462 0.026 Uiso c R 1.00 H
H7 1.1487 -0.1218 0.3789 0.028 Uiso c R 1.00 H
H8 1.0021 -0.0630 0.3368 0.028 Uiso c R 1.00 H
H9 0.8707 -0.2959 0.3481 0.028 Uiso c R 1.00 H
H10 1.0091 -0.3547 0.3924 0.028 Uiso c R 1.00 H
H11 1.1134 -0.2850 0.2855 0.027 Uiso c R 1.00 H
H12 1.2382 -0.3646 0.3304 0.027 Uiso c R 1.00 H
H13 0.9423 -0.4984 0.2905 0.027 Uiso c R 1.00 H
H14 1.0673 -0.5777 0.3351 0.027 Uiso c R 1.00 H
H15 1.1838 -0.5148 0.2286 0.027 Uiso c R 1.00 H
H16 1.3018 -0.6028 0.2737 0.027 Uiso c R 1.00 H
H17 0.9866 -0.7121 0.2353 0.027 Uiso c R 1.00 H
H18 1.1070 -0.8003 0.2795 0.027 Uiso c R 1.00 H
H19 1.2154 -0.7482 0.1719 0.029 Uiso c R 1.00 H
H20 1.3360 -0.8368 0.2162 0.029 Uiso c R 1.00 H
H21 1.1297 -1.0258 0.2272 0.030 Uiso c R 1.00 H
H22 1.0073 -0.9370 0.1837 0.030 Uiso c R 1.00 H
H23 1.2225 -0.9877 0.1182 0.031 Uiso c R 1.00 H
H24 1.3470 -1.0751 0.1617 0.031 Uiso c R 1.00 H
H25 1.0117 -1.1713 0.1338 0.038 Uiso c R 1.00 H
H26 1.1348 -1.2583 0.1776 0.038 Uiso c R 1.00 H
H27 1.2398 -1.2267 0.0696 0.053 Uiso c R 1.00 H
H28 1.1526 -1.3718 0.0952 0.053 Uiso c R 1.00 H
H29 1.3398 -1.3314 0.1146 0.053 Uiso c R 1.00 H
H30 0.3329 0.5365 0.6396 0.027 Uiso c R 1.00 H
H31 0.2281 0.7185 0.6939 0.028 Uiso c R 1.00 H
H32 0.6268 0.9807 0.6473 0.031 Uiso c R 1.00 H
H33 0.7288 0.8014 0.5908 0.028 Uiso c R 1.00 H
H34 0.4280 1.1665 0.6842 0.027 Uiso c R 1.00 H
H35 0.5530 1.0809 0.7284 0.027 Uiso c R 1.00 H
H36 0.3278 1.1176 0.7928 0.030 Uiso c R 1.00 H
H37 0.2026 1.2018 0.7489 0.030 Uiso c R 1.00 H
H38 0.5242 1.3163 0.7810 0.030 Uiso c R 1.00 H
H39 0.3955 1.4011 0.7381 0.030 Uiso c R 1.00 H
H40 0.3025 1.3453 0.8467 0.031 Uiso c R 1.00 H
H41 0.1731 1.4292 0.8039 0.031 Uiso c R 1.00 H
H42 0.4928 1.5485 0.8351 0.032 Uiso c R 1.00 H
H43 0.3598 1.6328 0.7934 0.032 Uiso c R 1.00 H
H44 0.1422 1.6575 0.8609 0.033 Uiso c R 1.00 H
H45 0.2755 1.5734 0.9027 0.033 Uiso c R 1.00 H
H46 0.4646 1.7752 0.8901 0.034 Uiso c R 1.00 H
H47 0.3321 1.8590 0.8482 0.034 Uiso c R 1.00 H
H48 0.1176 1.8926 0.9154 0.033 Uiso c R 1.00 H
H49 0.2480 1.8063 0.9576 0.033 Uiso c R 1.00 H
H50 0.3188 2.0863 0.9016 0.038 Uiso c R 1.00 H
H51 0.4449 2.0009 0.9449 0.038 Uiso c R 1.00 H
H52 0.1014 2.1306 0.9675 0.040 Uiso c R 1.00 H
H53 0.2288 2.0461 1.0108 0.040 Uiso c R 1.00 H
H54 0.3083 2.3188 0.9517 0.055 Uiso c R 1.00 H
H55 0.4302 2.2357 0.9966 0.055 Uiso c R 1.00 H
H56 0.0832 2.3442 1.0226 0.069 Uiso c R 1.00 H
H57 0.2395 2.4533 1.0212 0.069 Uiso c R 1.00 H
H58 0.2443 2.3085 1.0616 0.069 Uiso c R 1.00 H

loop_
_atom_site_aniso_label
_atom_site_aniso_U_11
_atom_site_aniso_U_22
_atom_site_aniso_U_33
_atom_site_aniso_U_12
_atom_site_aniso_U_13
_atom_site_aniso_U_23
O1 0.0349(12) 0.0269(12) 0.0373(13) -0.0135(10) 0.0146(10) -0.0098(10)
O2 0.0262(11) 0.0175(11) 0.0279(11) -0.0070(8) 0.0053(9) -0.0056(9)
O3 0.0242(11) 0.0216(11) 0.0325(12) -0.0090(9) 0.0061(9) -0.0111(9)
N1 0.0203(12) 0.0229(13) 0.0262(13) -0.0058(10) 0.0051(10) -0.0024(10)
N2 0.0211(12) 0.0210(13) 0.0271(13) -0.0052(10) 0.0025(10) -0.0053(10)
C1 0.0185(13) 0.020(2) 0.024(2) -0.0022(11) -0.0002(11) -0.0059(12)
C2 0.0210(10) 0.028(2) 0.026(2) -0.0087(12) 0.0008(12) -0.0028(13)
C3 0.027(2) 0.019(2) 0.028(2) -0.0051(12) 0.0010(12) -0.0065(12)
C4 0.0190(10) 0.025(2) 0.0210(10) -0.0001(12) 0.0005(11) -0.0082(12)
C5 0.024(2) 0.021(2) 0.026(2) -0.0078(12) 0.0036(12) -0.0038(12)
C6 0.0220(10) 0.019(2) 0.028(2) -0.0055(12) 0.0001(12) -0.0047(12)
C7 0.0220(10) 0.0170(10) 0.029(2) -0.0053(11) 0.0006(12) -0.0043(12)
C8 0.0230(10) 0.018(2) 0.030(2) -0.0056(12) 0.0008(12) -0.0052(12)
C9 0.0220(10) 0.022(2) 0.028(2) -0.0060(12) 0.0017(12) -0.0088(12)
C10 0.0240(10) 0.022(2) 0.022(2) -0.0029(12) 0.0011(12) -0.0060(12)
C11 0.0220(10) 0.023(2) 0.025(2) -0.0032(12) 0.0046(12) -0.0063(12)
C12 0.0220(10) 0.021(2) 0.024(2) -0.0030(12) 0.0034(12) -0.0050(12)
C13 0.025(2) 0.021(2) 0.023(2) -0.0053(12) 0.0027(12) -0.0057(12)
C14 0.024(2) 0.022(2) 0.026(2) -0.0056(12) 0.0039(12) -0.0060(12)
C15 0.027(2) 0.024(2) 0.025(2) -0.0050(13) 0.0035(12) -0.0071(12)
C16 0.031(2) 0.020(2) 0.028(2) -0.0040(13) -0.0010(13) -0.0061(12)
C17 0.041(2) 0.024(2) 0.030(2) -0.0030(10) -0.0010(10) -0.0091(13)
C18 0.059(3) 0.033(2) 0.042(2) 0.003(2) -0.003(2) -0.016(2)
C19 0.0240(10) 0.0160(10) 0.0200(10) -0.0002(11) -0.0014(11) -0.0046(11)
C20 0.0210(10) 0.021(2) 0.027(2) -0.0072(12) 0.0025(12) -0.0068(12)
C21 0.0190(10) 0.024(2) 0.027(2) -0.0090(12) 0.0010(11) -0.0027(12)
C22 0.0220(10) 0.022(2) 0.022(2) -0.0014(12) -0.0016(11) -0.0042(12)
C23 0.025(2) 0.021(2) 0.032(2) -0.0069(12) 0.0048(13) -0.0064(13)
C24 0.0190(10) 0.023(2) 0.027(2) -0.0063(12) 0.0022(11) 0.0000(12)
C25 0.0230(10) 0.017(2) 0.029(2) -0.0046(12) 0.0026(12) -0.0069(12)
C26 0.026(2) 0.024(2) 0.025(2) -0.0023(12) -0.0016(12) -0.0054(12)
C27 0.025(2) 0.020(2) 0.030(2) -0.0046(12) 0.0008(12) -0.0043(12)
C28 0.031(2) 0.021(2) 0.027(2) -0.0064(13) 0.0022(13) -0.0079(12)
C29 0.032(2) 0.018(2) 0.032(2) -0.0047(13) 0.0011(13) -0.0034(12)
C30 0.033(2) 0.023(2) 0.026(2) -0.0043(13) 0.0015(13) -0.0058(13)
C31 0.032(2) 0.021(2) 0.032(2) -0.0044(13) 0.0013(13) -0.0076(13)
C32 0.031(2) 0.026(2) 0.026(2) 0.0001(13) 0.0023(13) -0.0080(13)
C33 0.040(2) 0.024(2) 0.032(2) -0.0030(10) 0.0010(10) -0.0070(10)
C34 0.042(2) 0.030(2) 0.029(2) 0.003(2) -0.0010(10) -0.0090(10)
C35 0.079(3) 0.023(2) 0.036(2) -0.002(2) 0.001(2) -0.009(2)
C36 0.087(3) 0.037(2) 0.051(3) 0.008(2) 0.000(2) -0.019(2)

loop_
_atom_type_symbol
_atom_type_description
_atom_type_scat_dispersion_real
_atom_type_scat_dispersion_imag
_atom_type_scat_source
C C 0.003 0.002
;
International Tables for Crystallography
(1992, Vol. C, Tables 4.2.6.8 and 6.1.1.4)
;
H H 0.000 0.000
;
International Tables for Crystallography
(1992, Vol. C, Table 6.1.1.4)
;
N N 0.006 0.003
;
International Tables for Crystallography
(1992, Vol. C, Tables 4.2.6.8 and 6.1.1.4)
;
O O 0.011 0.006
;
International Tables for Crystallography
(1992, Vol. C, Tables 4.2.6.8 and 6.1.1.4)
;

loop_
_geom_angle_atom_site_label_1
_geom_angle_atom_site_label_2
_geom_angle_atom_site_label_3
_geom_angle
_geom_angle_publ_flag
O1 N1 N2 127.6(3) yes
O1 N1 C1 117.0(2) yes
O2 C4 C3 124.3(3) ?
O2 C4 C5 116.0(2) ?
C7 O2 C4 117.9(2) ?
O2 C7 C8 107.3(2) ?
O3 C22 C21 115.6(2) ?
O3 C22 C23 124.8(3) ?
C25 O3 C22 118.5(2) ?
O3 C25 C26 106.6(2) ?
C1 N1 N2 115.4(2) yes
N1 N2 C19 119.9(2) yes
N1 C1 C2 118.0(2) ?
N1 C1 C6 121.1(3) ?
N2 C19 C20 129.4(3) ?
N2 C19 C24 112.5(2) ?
C1 C2 C3 120.0(3) ?
C6 C1 C2 120.9(3) ?
C1 C6 C5 119.1(3) ?
C2 C3 C4 119.6(3) ?
C3 C4 C5 119.7(3) ?
C4 C5 C6 120.7(3) ?
C7 C8 C9 111.8(2) ?
C8 C9 C10 113.6(2) ?
C9 C10 C11 111.8(2) ?
C10 C11 C12 116.0(2) ?
C11 C12 C13 111.2(2) ?
C12 C13 C14 115.2(2) ?
C13 C14 C15 110.9(2) ?
C14 C15 C16 115.2(3) ?
C15 C16 C17 112.3(3) ?
C16 C17 C18 114.0(3) ?
C19 C20 C21 120.0(3) ?
C24 C19 C20 118.0(3) ?
C19 C24 C23 121.8(3) ?
C20 C21 C22 121.3(3) ?
C21 C22 C23 119.6(3) ?
C22 C23 C24 119.3(3) ?
C25 C26 C27 112.8(2) ?
C26 C27 C28 112.5(2) ?
C27 C28 C29 113.8(3) ?
C28 C29 C30 113.6(3) ?
C29 C30 C31 112.6(3) ?
C30 C31 C32 114.3(3) ?
C31 C32 C33 112.5(3) ?
C32 C33 C34 114.7(3) ?
C33 C34 C35 112.9(3) ?
C34 C35 C36 113.7(3) ?
O2 C7 H5 110.2477 ?
O2 C7 H6 110.2514 ?
O3 C25 H34 110.4056 ?
O3 C25 H35 110.3980 ?
C1 C2 H1 120.0074 ?
C1 C6 H4 120.4625 ?
H1 C2 C3 120.0118 ?
C2 C3 H2 120.1772 ?
H2 C3 C4 120.1857 ?
C4 C5 H3 119.6279 ?
H3 C5 C6 119.6298 ?
C5 C6 H4 120.4843 ?
H5 C7 C8 110.2449 ?
H6 C7 C8 110.2462 ?
C7 C8 H7 109.2552 ?
C7 C8 H8 109.2629 ?
H6 C7 H5 108.5223 ?
H7 C8 C9 109.2657 ?
H8 C8 C9 109.2588 ?
C8 C9 H9 108.8568 ?
C8 C9 H10 108.8559 ?
H8 C8 H7 107.9371 ?
H9 C9 C10 108.8564 ?
H10 C9 C10 108.8490 ?
C9 C10 H11 109.2480 ?
C9 C10 H12 109.2626 ?
H10 C9 H9 107.7048 ?
H11 C10 C11 109.2480 ?
H12 C10 C11 109.2475 ?
C10 C11 H13 108.2851 ?
C10 C11 H14 108.2874 ?
H12 C10 H11 107.9210 ?
H13 C11 C12 108.2784 ?
H14 C11 C12 108.2902 ?
C11 C12 H15 109.4027 ?
C11 C12 H16 109.3899 ?
H14 C11 H13 107.3979 ?
H15 C12 C13 109.4063 ?
H16 C12 C13 109.3979 ?
C12 C13 H17 108.4765 ?
C12 C13 H18 108.4854 ?
H16 C12 H15 108.0163 ?
H17 C13 C14 108.4658 ?
H18 C13 C14 108.4668 ?
C13 C14 H19 109.4580 ?
C13 C14 H20 109.4597 ?
H18 C13 H17 107.5102 ?
H19 C14 C15 109.4638 ?
H20 C14 C15 109.4650 ?
C14 C15 H21 108.4867 ?
C14 C15 H22 108.4806 ?
H20 C14 H19 108.0454 ?
H21 C15 C16 108.4770 ?
H22 C15 C16 108.4644 ?
C15 C16 H23 109.1431 ?
C15 C16 H24 109.1277 ?
H22 C15 H21 107.5119 ?
H23 C16 C17 109.1489 ?
H24 C16 C17 109.1457 ?
C16 C17 H25 108.7525 ?
C16 C17 H26 108.7508 ?
H24 C16 H23 107.8695 ?
H25 C17 C18 108.7585 ?
H26 C17 C18 108.7576 ?
C17 C18 H27 109.4721 ?
C17 C18 H28 109.4634 ?
C17 C18 H29 109.4594 ?
H26 C17 H25 107.6467 ?
H28 C18 H27 109.4816 ?
H29 C18 H27 109.4797 ?
H29 C18 H28 109.4712 ?
C19 C20 H30 120.0193 ?
C19 C24 H33 119.0983 ?
H30 C20 C21 120.0230 ?
C20 C21 H31 119.3307 ?
H31 C21 C22 119.3420 ?
C22 C23 H32 120.3781 ?
H32 C23 C24 120.3646 ?
C23 C24 H33 119.0917 ?
H34 C25 C26 110.3935 ?
H35 C25 C26 110.4027 ?
C25 C26 H36 109.0157 ?
C25 C26 H37 109.0242 ?
H35 C25 H34 108.6077 ?
H36 C26 C27 109.0152 ?
H37 C26 C27 109.0185 ?
C26 C27 H38 109.1000 ?
C26 C27 H39 109.0920 ?
H37 C26 H36 107.7953 ?
H38 C27 C28 109.0998 ?
H39 C27 C28 109.1089 ?
C27 C28 H40 108.7988 ?
C27 C28 H41 108.7985 ?
H39 C27 H38 107.8435 ?
H40 C28 C29 108.8119 ?
H41 C28 C29 108.8054 ?
C28 C29 H42 108.8378 ?
C28 C29 H43 108.8424 ?
H41 C28 H40 107.6817 ?
H42 C29 C30 108.8440 ?
H43 C29 C30 108.8344 ?
C29 C30 H44 109.0669 ?
C29 C30 H45 109.0630 ?
H43 C29 H42 107.6875 ?
H44 C30 C31 109.0661 ?
H45 C30 C31 109.0653 ?
C30 C31 H46 108.6732 ?
C30 C31 H47 108.6745 ?
H45 C30 H44 107.8278 ?
H46 C31 C32 108.6744 ?
H47 C31 C32 108.6737 ?
C31 C32 H48 109.1071 ?
C31 C32 H49 109.0990 ?
H47 C31 H46 107.6004 ?
H48 C32 C33 109.0950 ?
H49 C32 C33 109.0940 ?
C32 C33 H50 108.5927 ?
C32 C33 H51 108.5919 ?
H49 C32 H48 107.8307 ?
H50 C33 C34 108.5878 ?
H51 C33 C34 108.5769 ?
C33 C34 H52 109.0005 ?
C33 C34 H53 109.0120 ?
H51 C33 H50 107.5641 ?
H52 C34 C35 109.0041 ?
H53 C34 C35 109.0111 ?
C34 C35 H54 108.8239 ?
C34 C35 H55 108.8176 ?
H53 C34 H52 107.7944 ?
H54 C35 C36 108.8172 ?
H55 C35 C36 108.8238 ?
C35 C36 H56 109.4735 ?
C35 C36 H57 109.4680 ?
C35 C36 H58 109.4660 ?
H55 C35 H54 107.6848 ?
H57 C36 H56 109.4728 ?
H58 C36 H56 109.4743 ?
H58 C36 H57 109.4727 ?

loop_
_geom_bond_atom_site_label_1
_geom_bond_atom_site_label_2
_geom_bond_distance
_geom_bond_publ_flag
O1 N1 1.270(3) yes
O2 C4 1.364(3) yes
O2 C7 1.442(3) ?
O3 C22 1.370(4) yes
O3 C25 1.439(4) ?
N1 N2 1.280(4) yes
N1 C1 1.464(4) yes
N2 C19 1.417(4) yes
C1 C2 1.384(4) yes
C1 C6 1.390(4) yes
C2 C3 1.387(4) yes
C3 C2 1.387(4) yes
C3 C4 1.392(4) yes
C4 C3 1.392(4) yes
C4 C5 1.395(4) yes
C5 C6 1.379(4) yes
C7 C8 1.513(4) ?
C8 C9 1.521(4) ?
C9 C10 1.522(4) ?
C10 C11 1.518(4) ?
C11 C12 1.536(4) ?
C12 C13 1.522(4) ?
C13 C14 1.528(4) ?
C14 C15 1.525(4) ?
C15 C16 1.522(4) ?
C16 C17 1.521(5) ?
C17 C18 1.524(5) ?
C19 C20 1.405(4) yes
C19 C24 1.403(4) yes
C20 C21 1.375(4) yes
C21 C22 1.396(4) yes
C22 C23 1.386(4) yes
C23 C24 1.386(4) yes
C25 C26 1.514(4) ?
C26 C27 1.527(4) ?
C27 C28 1.523(4) ?
C28 C29 1.531(4) ?
C29 C30 1.528(4) ?
C30 C31 1.525(4) ?
C31 C32 1.524(4) ?
C32 C33 1.523(5) ?
C33 C34 1.524(5) ?
C34 C35 1.516(5) ?
C35 C36 1.522(6) ?
C2 H1 0.9300 ?
C3 H2 0.9299 ?
C5 H3 0.9300 ?
C6 H4 0.9301 ?
C7 H5 0.9700 ?
C7 H6 0.9699 ?
C8 H7 0.9701 ?
C8 H8 0.9700 ?
C9 H9 0.9700 ?
C9 H10 0.9701 ?
C10 H11 0.9701 ?
C10 H12 0.9699 ?
C11 H13 0.9700 ?
C11 H14 0.9699 ?
C12 H15 0.9699 ?
C12 H16 0.9701 ?
C13 H17 0.9700 ?
C13 H18 0.9700 ?
C14 H19 0.9700 ?
C14 H20 0.9700 ?
C15 H21 0.9698 ?
C15 H22 0.9701 ?
C16 H23 0.9699 ?
C16 H24 0.9701 ?
C17 H25 0.9700 ?
C17 H26 0.9700 ?
C18 H27 0.9599 ?
C18 H28 0.9599 ?
C18 H29 0.9601 ?
C20 H30 0.9300 ?
C21 H31 0.9299 ?
C23 H32 0.9300 ?
C24 H33 0.9300 ?
C25 H34 0.9700 ?
C25 H35 0.9700 ?
C26 H36 0.9700 ?
C26 H37 0.9700 ?
C27 H38 0.9700 ?
C27 H39 0.9701 ?
C28 H40 0.9698 ?
C28 H41 0.9700 ?
C29 H42 0.9700 ?
C29 H43 0.9701 ?
C30 H44 0.9699 ?
C30 H45 0.9700 ?
C31 H46 0.9700 ?
C31 H47 0.9700 ?
C32 H48 0.9699 ?
C32 H49 0.9700 ?
C33 H50 0.9699 ?
C33 H51 0.9701 ?
C34 H52 0.9700 ?
C34 H53 0.9699 ?
C35 H54 0.9699 ?
C35 H55 0.9700 ?
C36 H56 0.9600 ?
C36 H57 0.9600 ?
C36 H58 0.9600 ?

loop_
_geom_contact_atom_site_label_1
_geom_contact_atom_site_label_2
_geom_contact_distance
_geom_contact_site_symmetry_2
_geom_contact_publ_flag
O1 N2 2.289(3) . ?
O1 C1 2.333(4) . ?
O1 C2 2.693(4) . ?
O1 C6 3.523(3) 2_666 no
O1 C19 2.772(4) . ?
O1 C20 2.750(4) . ?
O2 C3 2.438(4) . ?
O2 C3 3.536(3) 2_756 ?
O2 C5 2.340(4) . ?
O2 C8 2.381(4) . ?
O2 C21 3.404(3) 2_666 no
O2 C24 3.532(4) 2_766 no
O3 C21 2.341(4) . ?
O3 C23 2.442(4) . ?
O3 C26 2.369(4) . ?
N1 C2 2.441(4) . ?
N1 C6 2.486(4) . ?
N1 C6 3.491(4) 2_666 no
N1 C19 2.336(4) . ?
N1 C20 2.952(4) . ?
N1 C24 3.535(4) . ?
N2 C1 2.322(4) . ?
N2 C1 3.476(4) 2_666 no
N2 C2 3.567(4) . ?
N2 C6 2.735(4) . ?
N2 C20 2.552(4) . ?
N2 C24 2.345(4) . ?
C1 N2 3.476(4) 2_666 no
C1 C3 2.400(4) . ?
C1 C4 2.767(4) . ?
C1 C5 2.387(4) . ?
C2 C4 2.403(4) . ?
C2 C5 2.770(4) . ?
C2 C6 2.413(4) . ?
C3 O2 2.438(4) . ?
C3 O2 3.536(3) 2_756 ?
C3 C1 2.400(4) . ?
C3 C5 2.410(4) . ?
C3 C6 2.790(4) . ?
C3 C7 2.828(4) . ?
C4 C6 2.411(4) . ?
C4 C7 2.404(4) . ?
C4 C20 3.456(4) 2_666 no
C5 C3 2.410(4) . ?
C5 C20 3.286(4) 2_666 yes
C6 O1 3.523(3) 2_666 ?
C6 N1 3.491(4) 2_666 ?
C6 C3 2.790(4) . ?
C7 C3 2.828(4) . ?
C7 C9 2.513(4) . ?
C8 C10 2.546(4) . ?
C9 C11 2.517(4) . ?
C10 C12 2.589(4) . ?
C11 C13 2.522(4) . ?
C12 C14 2.574(4) . ?
C13 C15 2.514(4) . ?
C14 C16 2.573(4) . ?
C15 C17 2.527(5) . ?
C16 C18 2.554(5) . ?
C19 C21 2.407(4) . ?
C19 C22 2.803(4) . ?
C19 C23 2.437(4) . ?
C20 C4 3.456(4) 2_666 ?
C20 C5 3.286(4) 2_666 ?
C20 C22 2.416(4) . ?
C20 C23 2.795(4) . ?
C20 C24 2.408(4) . ?
C21 O2 3.404(3) 2_666 ?
C21 C23 2.404(4) . ?
C21 C24 2.752(4) . ?
C22 C24 2.391(4) . ?
C22 C25 2.414(4) . ?
C23 C25 2.852(4) . ?
C24 O2 3.532(4) 2_766 no
C25 C27 2.534(4) . ?
C26 C28 2.536(4) . ?
C27 C29 2.558(4) . ?
C28 C30 2.560(4) . ?
C29 C31 2.540(5) . ?
C30 C32 2.562(4) . ?
C31 C33 2.534(5) . ?
C32 C34 2.565(5) . ?
C33 C35 2.533(5) . ?
C34 C36 2.544(5) . ?

loop_
_geom_hbond_atom_site_label_D
_geom_hbond_atom_site_label_H
_geom_hbond_atom_site_label_A
_geom_hbond_site_symmetry_A
_geom_hbond_distance_DH
_geom_hbond_distance_HA
_geom_hbond_distance_DA
_geom_hbond_angle_DHA
_geom_hbond_publ_flag
C24 H33 O2 2_766 0.93 2.7077 3.532(4) 148.1(2) yes
C25 H34 O1 1_565 0.97 2.6827 3.648(4) 173.2(2) yes
C8 H7 C2 2_756 0.97 2.8737 3.646(4) 137.3(2) yes

loop_
_geom_torsion_atom_site_label_1
_geom_torsion_atom_site_label_2
_geom_torsion_atom_site_label_3
_geom_torsion_atom_site_label_4
_geom_torsion
_geom_torsion_publ_flag
C7 O2 C4 C3 4.6(4) yes
C7 O2 C4 C5 -175.5(2) yes
C4 O2 C7 C8 178.1(2) yes
C25 O3 C22 C21 179.3(2) yes
C25 O3 C22 C23 -1.9(4) yes
C22 O3 C25 C26 -177.0(2) yes
O1 N1 N2 C19 -2.0(4) yes
C1 N1 N2 C19 179.8(2) yes
O1 N1 C1 C2 -5.3(4) ?
O1 N1 C1 C6 175.7(3) ?
N2 N1 C1 C2 173.1(2) ?
N2 N1 C1 C6 -5.9(4) ?
N1 N2 C19 C20 -7.8(4) ?
N1 N2 C19 C24 173.9(2) ?
N1 C1 C2 C3 -178.8(3) ?
C6 C1 C2 C3 0.2(4) ?
N1 C1 C6 C5 178.8(3) ?
C2 C1 C6 C5 -0.2(4) ?
C1 C2 C3 C4 -0.2(4) ?
C2 C3 C4 O2 -180.0(2) ?
C2 C3 C4 C5 0.1(3) ?
O2 C4 C5 C6 180.0(3) ?
C3 C4 C5 C6 -0.1(3) ?
C4 C5 C6 C1 0.2(4) ?
O2 C7 C8 C9 179.6(2) yes
C7 C8 C9 C10 -176.9(2) yes
C8 C9 C10 C11 -172.1(2) yes
C9 C10 C11 C12 179.8(2) yes
C10 C11 C12 C13 -176.5(2) yes
C11 C12 C13 C14 179.0(2) yes
C12 C13 C14 C15 -179.9(2) yes
C13 C14 C15 C16 179.1(2) yes
C14 C15 C16 C17 179.2(2) yes
C15 C16 C17 C18 -179.5(3) yes
N2 C19 C20 C21 -178.7(3) ?
C24 C19 C20 C21 -0.5(4) ?
N2 C19 C24 C23 179.9(2) ?
C20 C19 C24 C23 1.4(4) ?
C19 C20 C21 C22 -1.1(4) ?
C20 C21 C22 O3 -179.2(3) ?
C20 C21 C22 C23 1.9(4) ?
O3 C22 C23 C24 -179.8(3) ?
C21 C22 C23 C24 -1.0(4) ?
C22 C23 C24 C19 -0.7(4) ?
O3 C25 C26 C27 -179.6(2) yes
C25 C26 C27 C28 -178.7(2) yes
C26 C27 C28 C29 -179.6(2) yes
C27 C28 C29 C30 -178.6(2) yes
C28 C29 C30 C31 -179.9(2) yes
C29 C30 C31 C32 179.7(2) yes
C30 C31 C32 C33 179.0(3) yes
C31 C32 C33 C34 178.4(3) yes
C32 C33 C34 C35 -179.5(3) yes
C33 C34 C35 C36 177.8(3) yes

loop_
_cod_related_entry_id
_cod_related_entry_database
_cod_related_entry_code
1 ChemSpider 9664765
